data_4335136
loop_
_publ_author_name
'Yong Yan'
'Christopher Keating'
'Perumalreddy Chandrasekaran'
'Upul Jayarathne'
'Joel T. Mague'
'Serena DeBeer'
'Kyle M. Lancaster'
'Stephen Sproules'
'Igor V. Rubtsov'
'James P. Donahue'

_publ_contact_author 'James P. Donahue'
_publ_contact_author_address
;
   James P. Donahue
   Department of Chemistry
   Tulane University
   Percival Stern Hall, Room 2015
   6400 Freret Street
   New Orleans, Louisiana 70118-5698
;
_publ_contact_author_email donahue@tulane.edu
_publ_section_title
;
 Ancillary Ligand Effects upon Dithiolene Redox Noninnocence in Tungsten
 Bis(dithiolene) Complexes
;
_journal_name_full 'Inorganic Chemistry'
_journal_page_first 6743
_journal_page_last 6751
_journal_paper_doi 10.1021/ic4009174
_journal_volume 52
_journal_year 2013
_chemical_formula_moiety 'C18 H30 N2 S4 W'
_chemical_formula_sum 'C18 H30 N2 S4 W'
_chemical_formula_weight 586.53
_chemical_name_systematic
; 
 Bis(t-butylisocyanide)bis(2,3-but-2-enedithiolato)tungsten
;
_space_group_IT_number 14
_symmetry_cell_setting monoclinic
_symmetry_space_group_name_Hall '-P 2yn'
_symmetry_space_group_name_H-M 'P 1 21/n 1'
_atom_sites_solution_hydrogens geom
_atom_sites_solution_primary heavy
_atom_sites_solution_secondary difmap
_audit_creation_method SHELXL-97
_cell_angle_alpha 90.00
_cell_angle_beta 106.355(1)
_cell_angle_gamma 90.00
_cell_formula_units_Z 4
_cell_length_a 15.7588(16)
_cell_length_b 8.8549(9)
_cell_length_c 17.5588(18)
_cell_measurement_reflns_used 9379
_cell_measurement_temperature 100(2)
_cell_measurement_theta_max 28.95
_cell_measurement_theta_min 2.42
_cell_volume 2351.1(4)
_computing_cell_refinement 'Bruker SAINT (Bruker-AXS 2009)'
_computing_data_collection 'Bruker APEX2 (Bruker-AXS, 2010)'
_computing_data_reduction 'Bruker SAINT (Bruker-AXS 2009)'
_computing_molecular_graphics 'Bruker SHELXTL(Bruker-AXS 2008)'
_computing_publication_material 'Bruker SHELXTL(Bruker-AXS 2008)'
_computing_structure_refinement 'SHELXL (Sheldrick, 2008)'
_computing_structure_solution 'SHELXS (Sheldrick, 2008)'
_diffrn_ambient_temperature 100(2)
_diffrn_measured_fraction_theta_full 0.963
_diffrn_measured_fraction_theta_max 0.963
_diffrn_measurement_device_type 'Bruker Smart APEX CCD'
_diffrn_measurement_method '\f and \w scans'
_diffrn_radiation_monochromator graphite
_diffrn_radiation_source 'fine-focus sealed tube'
_diffrn_radiation_type MoK\a
_diffrn_radiation_wavelength 0.71073
_diffrn_reflns_av_R_equivalents 0.0619
_diffrn_reflns_av_sigmaI/netI 0.0422
_diffrn_reflns_limit_h_max 21
_diffrn_reflns_limit_h_min -21
_diffrn_reflns_limit_k_max 12
_diffrn_reflns_limit_k_min -12
_diffrn_reflns_limit_l_max 23
_diffrn_reflns_limit_l_min -23
_diffrn_reflns_number 39270
_diffrn_reflns_theta_full 29.10
_diffrn_reflns_theta_max 29.10
_diffrn_reflns_theta_min 2.05
_exptl_absorpt_coefficient_mu 5.273
_exptl_absorpt_correction_T_max 0.7973
_exptl_absorpt_correction_T_min 0.3214
_exptl_absorpt_correction_type numerical
_exptl_absorpt_process_details 'SADABS (Sheldrick, 2008a)'
_exptl_crystal_colour red
_exptl_crystal_density_diffrn 1.657
_exptl_crystal_description Slat
_exptl_crystal_F_000 1160
_exptl_crystal_size_max 0.26
_exptl_crystal_size_mid 0.08
_exptl_crystal_size_min 0.05
_refine_diff_density_max 1.926
_refine_diff_density_min -2.947
_refine_diff_density_rms 0.167
_refine_ls_extinction_method none
_refine_ls_goodness_of_fit_ref 1.026
_refine_ls_hydrogen_treatment constr
_refine_ls_matrix_type full
_refine_ls_number_parameters 236
_refine_ls_number_reflns 6081
_refine_ls_number_restraints 0
_refine_ls_restrained_S_all 1.026
_refine_ls_R_factor_all 0.0450
_refine_ls_R_factor_gt 0.0302
_refine_ls_shift/su_max 0.001
_refine_ls_shift/su_mean 0.000
_refine_ls_structure_factor_coef Fsqd
_refine_ls_weighting_details 'calc w=1/[\s^2^(Fo^2^)+(0.0339P)^2^+5.2304P] where P=(Fo^2^+2Fc^2^)/3'
_refine_ls_weighting_scheme calc
_refine_ls_wR_factor_gt 0.0729
_refine_ls_wR_factor_ref 0.0839
_reflns_number_gt 4616
_reflns_number_total 6081
_reflns_threshold_expression >2\s(I)
_cod_data_source_file ic4009174_si_002_01.cif
_cod_data_source_block jpd426_0m
_cod_database_code 4335136

loop_
_symmetry_equiv_pos_as_xyz
'x, y, z'
'-x+1/2, y+1/2, -z+1/2'
'-x, -y, -z'
'x-1/2, -y-1/2, z-1/2'

loop_
_atom_site_label
_atom_site_type_symbol
_atom_site_fract_x
_atom_site_fract_y
_atom_site_fract_z
_atom_site_U_iso_or_equiv
_atom_site_adp_type
_atom_site_occupancy
_atom_site_symmetry_multiplicity
_atom_site_calc_flag
_atom_site_refinement_flags
W1 W 0.247314(8) 0.500877(16) -0.009854(8) 0.01422(6) Uani 1 1 d .
S1 S 0.34311(6) 0.57884(12) -0.08376(6) 0.0199(2) Uani 1 1 d .
S2 S 0.36327(6) 0.60312(12) 0.09406(5) 0.0200(2) Uani 1 1 d .
S3 S 0.12680(6) 0.56315(12) -0.12049(5) 0.01873(19) Uani 1 1 d .
S4 S 0.15082(6) 0.60466(12) 0.05718(5) 0.0196(2) Uani 1 1 d .
N1 N 0.2760(2) 0.2447(4) 0.1265(2) 0.0234(7) Uani 1 1 d .
N2 N 0.2315(2) 0.2051(4) -0.1210(2) 0.0248(7) Uani 1 1 d .
C1 C 0.4328(2) 0.6752(5) -0.0235(2) 0.0218(8) Uani 1 1 d .
C2 C 0.4421(2) 0.6844(4) 0.0557(2) 0.0210(8) Uani 1 1 d .
C3 C 0.0469(2) 0.6587(5) -0.0888(2) 0.0199(8) Uani 1 1 d .
C4 C 0.0572(2) 0.6774(5) -0.0099(2) 0.0199(8) Uani 1 1 d .
C5 C 0.4969(3) 0.7421(5) -0.0633(3) 0.0298(10) Uani 1 1 d .
H5A H 0.5360 0.8132 -0.0271 0.045 Uiso 1 1 calc R
H5B H 0.4641 0.7956 -0.1115 0.045 Uiso 1 1 calc R
H5C H 0.5322 0.6613 -0.0774 0.045 Uiso 1 1 calc R
C6 C 0.5190(3) 0.7640(5) 0.1133(3) 0.0275(9) Uani 1 1 d .
H6A H 0.5746 0.7169 0.1113 0.041 Uiso 1 1 calc R
H6B H 0.5130 0.7559 0.1672 0.041 Uiso 1 1 calc R
H6C H 0.5192 0.8708 0.0986 0.041 Uiso 1 1 calc R
C7 C -0.0321(2) 0.7184(5) -0.1521(2) 0.0256(9) Uani 1 1 d .
H7A H -0.0864 0.6751 -0.1445 0.038 Uiso 1 1 calc R
H7B H -0.0270 0.6900 -0.2046 0.038 Uiso 1 1 calc R
H7C H -0.0341 0.8286 -0.1482 0.038 Uiso 1 1 calc R
C8 C -0.0071(3) 0.7595(5) 0.0241(3) 0.0256(9) Uani 1 1 d .
H8A H -0.0529 0.8069 -0.0189 0.038 Uiso 1 1 calc R
H8B H 0.0243 0.8375 0.0610 0.038 Uiso 1 1 calc R
H8C H -0.0346 0.6879 0.0525 0.038 Uiso 1 1 calc R
C9 C 0.2637(2) 0.3364(4) 0.0789(2) 0.0196(8) Uani 1 1 d .
C10 C 0.2391(3) 0.3113(4) -0.0818(2) 0.0199(8) Uani 1 1 d .
C11 C 0.3102(2) 0.1292(4) 0.1871(2) 0.0200(8) Uani 1 1 d .
C12 C 0.3947(3) 0.1942(5) 0.2442(2) 0.0293(10) Uani 1 1 d .
H12A H 0.4376 0.2170 0.2148 0.044 Uiso 1 1 calc R
H12B H 0.4201 0.1201 0.2859 0.044 Uiso 1 1 calc R
H12C H 0.3804 0.2870 0.2684 0.044 Uiso 1 1 calc R
C13 C 0.2402(3) 0.0955(5) 0.2294(2) 0.0284(9) Uani 1 1 d .
H13A H 0.2270 0.1878 0.2547 0.043 Uiso 1 1 calc R
H13B H 0.2623 0.0178 0.2699 0.043 Uiso 1 1 calc R
H13C H 0.1863 0.0593 0.1908 0.043 Uiso 1 1 calc R
C14 C 0.3304(4) -0.0109(5) 0.1451(3) 0.0335(11) Uani 1 1 d .
H14A H 0.2756 -0.0494 0.1087 0.050 Uiso 1 1 calc R
H14B H 0.3564 -0.0885 0.1846 0.050 Uiso 1 1 calc R
H14C H 0.3722 0.0151 0.1151 0.050 Uiso 1 1 calc R
C15 C 0.2108(3) 0.0504(5) -0.1475(2) 0.0247(9) Uani 1 1 d .
C16 C 0.2201(4) -0.0445(6) -0.0727(3) 0.0460(14) Uani 1 1 d .
H16A H 0.2819 -0.0431 -0.0402 0.069 Uiso 1 1 calc R
H16B H 0.2022 -0.1487 -0.0878 0.069 Uiso 1 1 calc R
H16C H 0.1823 -0.0023 -0.0422 0.069 Uiso 1 1 calc R
C17 C 0.2747(3) -0.0009(5) -0.1934(3) 0.0357(11) Uani 1 1 d .
H17A H 0.2693 0.0660 -0.2389 0.054 Uiso 1 1 calc R
H17B H 0.2604 -0.1046 -0.2121 0.054 Uiso 1 1 calc R
H17C H 0.3354 0.0029 -0.1585 0.054 Uiso 1 1 calc R
C18 C 0.1161(3) 0.0478(7) -0.2003(3) 0.0438(13) Uani 1 1 d .
H18A H 0.0765 0.0871 -0.1707 0.066 Uiso 1 1 calc R
H18B H 0.0992 -0.0562 -0.2170 0.066 Uiso 1 1 calc R
H18C H 0.1113 0.1108 -0.2472 0.066 Uiso 1 1 calc R

loop_
_atom_site_aniso_label
_atom_site_aniso_U_11
_atom_site_aniso_U_22
_atom_site_aniso_U_33
_atom_site_aniso_U_23
_atom_site_aniso_U_13
_atom_site_aniso_U_12
W1 0.01427(9) 0.01699(9) 0.01155(9) 0.00115(5) 0.00387(6) 0.00067(5)
S1 0.0188(4) 0.0277(5) 0.0149(4) 0.0014(4) 0.0072(4) 0.0000(4)
S2 0.0165(4) 0.0277(5) 0.0146(4) -0.0015(4) 0.0027(3) -0.0003(4)
S3 0.0175(4) 0.0252(5) 0.0127(4) -0.0004(4) 0.0029(3) -0.0003(4)
S4 0.0166(4) 0.0290(5) 0.0133(4) 0.0010(4) 0.0042(3) 0.0029(4)
N1 0.0205(16) 0.0288(18) 0.0202(17) 0.0046(14) 0.0046(13) 0.0011(14)
N2 0.0281(18) 0.0244(18) 0.0218(18) -0.0010(14) 0.0069(15) 0.0011(14)
C1 0.0153(18) 0.027(2) 0.025(2) 0.0020(16) 0.0081(16) 0.0014(15)
C2 0.0135(17) 0.0213(19) 0.027(2) 0.0000(16) 0.0038(15) 0.0003(15)
C3 0.0136(17) 0.026(2) 0.0194(19) 0.0030(15) 0.0032(15) 0.0024(15)
C4 0.0179(18) 0.0223(19) 0.0209(19) 0.0004(15) 0.0077(15) 0.0015(15)
C5 0.022(2) 0.038(3) 0.033(2) 0.005(2) 0.0143(18) -0.0031(18)
C6 0.0170(19) 0.034(2) 0.029(2) -0.0065(18) 0.0032(17) -0.0005(17)
C7 0.0164(18) 0.035(2) 0.021(2) 0.0052(17) -0.0007(16) 0.0017(17)
C8 0.0181(19) 0.034(2) 0.025(2) -0.0018(18) 0.0070(16) 0.0039(17)
C9 0.0180(18) 0.0226(19) 0.0179(18) 0.0022(15) 0.0048(15) 0.0013(15)
C10 0.0204(18) 0.024(2) 0.0156(18) -0.0002(15) 0.0058(15) -0.0022(16)
C11 0.0196(18) 0.025(2) 0.0148(18) 0.0078(15) 0.0039(14) 0.0044(15)
C12 0.023(2) 0.045(3) 0.017(2) 0.0052(18) 0.0032(16) -0.0039(19)
C13 0.0220(19) 0.040(3) 0.023(2) 0.0094(18) 0.0062(17) 0.0019(18)
C14 0.043(3) 0.033(3) 0.022(2) 0.0005(18) 0.006(2) 0.012(2)
C15 0.028(2) 0.0233(19) 0.021(2) -0.0075(16) 0.0035(17) -0.0007(17)
C16 0.063(4) 0.032(3) 0.041(3) 0.006(2) 0.011(3) -0.003(3)
C17 0.032(2) 0.040(3) 0.035(3) -0.016(2) 0.009(2) -0.001(2)
C18 0.024(2) 0.072(4) 0.033(3) -0.021(3) 0.002(2) -0.003(2)

loop_
_atom_type_symbol
_atom_type_description
_atom_type_scat_dispersion_real
_atom_type_scat_dispersion_imag
_atom_type_scat_source
C C 0.0033 0.0016 'International Tables Vol C Tables 4.2.6.8 and 6.1.1.4'
H H 0.0000 0.0000 'International Tables Vol C Tables 4.2.6.8 and 6.1.1.4'
N N 0.0061 0.0033 'International Tables Vol C Tables 4.2.6.8 and 6.1.1.4'
S S 0.1246 0.1234 'International Tables Vol C Tables 4.2.6.8 and 6.1.1.4'
W W -0.8490 6.8722 'International Tables Vol C Tables 4.2.6.8 and 6.1.1.4'

loop_
_geom_angle_atom_site_label_1
_geom_angle_atom_site_label_2
_geom_angle_atom_site_label_3
_geom_angle
C10 W1 C9 82.23(16)
C10 W1 S1 80.90(11)
C9 W1 S1 130.54(11)
C10 W1 S4 132.76(11)
C9 W1 S4 82.01(11)
S1 W1 S4 139.93(4)
C10 W1 S3 77.97(11)
C9 W1 S3 132.42(11)
S1 W1 S3 88.29(3)
S4 W1 S3 80.66(3)
C10 W1 S2 132.68(11)
C9 W1 S2 77.63(11)
S1 W1 S2 80.63(3)
S4 W1 S2 86.13(3)
S3 W1 S2 144.05(4)
C1 S1 W1 110.32(14)
C2 S2 W1 110.04(14)
C3 S3 W1 109.72(13)
C4 S4 W1 110.57(14)
C9 N1 C11 168.5(4)
C10 N2 C15 159.6(4)
C2 C1 C5 124.0(4)
C2 C1 S1 119.2(3)
C5 C1 S1 116.7(3)
C1 C2 C6 123.1(4)
C1 C2 S2 119.4(3)
C6 C2 S2 117.5(3)
C4 C3 C7 122.9(4)
C4 C3 S3 119.9(3)
C7 C3 S3 117.2(3)
C3 C4 C8 124.4(4)
C3 C4 S4 118.8(3)
C8 C4 S4 116.8(3)
C1 C5 H5A 109.5
C1 C5 H5B 109.5
H5A C5 H5B 109.5
C1 C5 H5C 109.5
H5A C5 H5C 109.5
H5B C5 H5C 109.5
C2 C6 H6A 109.5
C2 C6 H6B 109.5
H6A C6 H6B 109.5
C2 C6 H6C 109.5
H6A C6 H6C 109.5
H6B C6 H6C 109.5
C3 C7 H7A 109.5
C3 C7 H7B 109.5
H7A C7 H7B 109.5
C3 C7 H7C 109.5
H7A C7 H7C 109.5
H7B C7 H7C 109.5
C4 C8 H8A 109.5
C4 C8 H8B 109.5
H8A C8 H8B 109.5
C4 C8 H8C 109.5
H8A C8 H8C 109.5
H8B C8 H8C 109.5
N1 C9 W1 176.9(4)
N2 C10 W1 177.3(4)
N1 C11 C14 107.6(3)
N1 C11 C13 108.8(3)
C14 C11 C13 110.8(4)
N1 C11 C12 106.7(3)
C14 C11 C12 111.1(4)
C13 C11 C12 111.7(3)
C11 C12 H12A 109.5
C11 C12 H12B 109.5
H12A C12 H12B 109.5
C11 C12 H12C 109.5
H12A C12 H12C 109.5
H12B C12 H12C 109.5
C11 C13 H13A 109.5
C11 C13 H13B 109.5
H13A C13 H13B 109.5
C11 C13 H13C 109.5
H13A C13 H13C 109.5
H13B C13 H13C 109.5
C11 C14 H14A 109.5
C11 C14 H14B 109.5
H14A C14 H14B 109.5
C11 C14 H14C 109.5
H14A C14 H14C 109.5
H14B C14 H14C 109.5
N2 C15 C18 107.6(4)
N2 C15 C17 109.1(4)
C18 C15 C17 110.8(4)
N2 C15 C16 106.5(4)
C18 C15 C16 110.9(4)
C17 C15 C16 111.8(4)
C15 C16 H16A 109.5
C15 C16 H16B 109.5
H16A C16 H16B 109.5
C15 C16 H16C 109.5
H16A C16 H16C 109.5
H16B C16 H16C 109.5
C15 C17 H17A 109.5
C15 C17 H17B 109.5
H17A C17 H17B 109.5
C15 C17 H17C 109.5
H17A C17 H17C 109.5
H17B C17 H17C 109.5
C15 C18 H18A 109.5
C15 C18 H18B 109.5
H18A C18 H18B 109.5
C15 C18 H18C 109.5
H18A C18 H18C 109.5
H18B C18 H18C 109.5

loop_
_geom_bond_atom_site_label_1
_geom_bond_atom_site_label_2
_geom_bond_distance
W1 C10 2.083(4)
W1 C9 2.096(4)
W1 S1 2.3542(9)
W1 S4 2.3559(10)
W1 S3 2.3679(9)
W1 S2 2.3686(9)
S1 C1 1.733(4)
S2 C2 1.728(4)
S3 C3 1.733(4)
S4 C4 1.732(4)
N1 C9 1.142(5)
N1 C11 1.465(5)
N2 C10 1.151(5)
N2 C15 1.455(5)
C1 C2 1.360(6)
C1 C5 1.502(5)
C2 C6 1.516(5)
C3 C4 1.359(5)
C3 C7 1.512(5)
C4 C8 1.500(5)
C5 H5A 0.9800
C5 H5B 0.9800
C5 H5C 0.9800
C6 H6A 0.9800
C6 H6B 0.9800
C6 H6C 0.9800
C7 H7A 0.9800
C7 H7B 0.9800
C7 H7C 0.9800
C8 H8A 0.9800
C8 H8B 0.9800
C8 H8C 0.9800
C11 C14 1.521(6)
C11 C13 1.522(5)
C11 C12 1.536(5)
C12 H12A 0.9800
C12 H12B 0.9800
C12 H12C 0.9800
C13 H13A 0.9800
C13 H13B 0.9800
C13 H13C 0.9800
C14 H14A 0.9800
C14 H14B 0.9800
C14 H14C 0.9800
C15 C18 1.519(6)
C15 C17 1.526(6)
C15 C16 1.530(7)
C16 H16A 0.9800
C16 H16B 0.9800
C16 H16C 0.9800
C17 H17A 0.9800
C17 H17B 0.9800
C17 H17C 0.9800
C18 H18A 0.9800
C18 H18B 0.9800
C18 H18C 0.9800
